data_4517301
loop_
_publ_author_name
'Dong, Qiubing'
'Guo, Yanan'
'Cao, Haifei'
'Wang, Suna'
'Matsuda, Ryotaro'
'Duan, Jingui'

_publ_section_title
;
 Accelerated C<sub>2</sub>H<sub>2</sub>/CO<sub>2</sub> Separation by a
 Se-Functionalized Porous Coordination Polymer with Low Binding Energy.
;
_journal_issue 3
_journal_name_full 'ACS applied materials &amp; interfaces'
_journal_page_first 3764
_journal_page_last 3772
_journal_paper_doi 10.1021/acsami.9b20623
_journal_volume 12
_journal_year 2020
_chemical_formula_sum 'C24 H12 Cu2 O10 Se'
_chemical_formula_weight 666.38
_space_group_crystal_system trigonal
_space_group_IT_number 166
_space_group_name_Hall '-R 3 2"'
_space_group_name_H-M_alt 'R -3 m :H'
_atom_sites_solution_hydrogens mixed
_audit_creation_method SHELXL-2013
_cell_angle_alpha 90
_cell_angle_beta 90
_cell_angle_gamma 120
_cell_formula_units_Z 9
_cell_length_a 18.756(2)
_cell_length_b 18.756(2)
_cell_length_c 37.339(10)
_cell_measurement_reflns_used 4195
_cell_measurement_temperature 296(2)
_cell_measurement_theta_max 20.451
_cell_measurement_theta_min 2.169
_cell_volume 11376(3)
_computing_structure_refinement 'SHELXL-2013 (Sheldrick, 2013)'
_diffrn_ambient_temperature 296(2)
_diffrn_measured_fraction_theta_full 0.979
_diffrn_measured_fraction_theta_max 1.000
_diffrn_measurement_device_type 'Bruker smart ccd'
_diffrn_radiation_type MoK\a
_diffrn_radiation_wavelength 0.71073
_diffrn_reflns_av_R_equivalents 0.0673
_diffrn_reflns_av_unetI/netI 0.0340
_diffrn_reflns_Laue_measured_fraction_full 0.979
_diffrn_reflns_Laue_measured_fraction_max 1.000
_diffrn_reflns_limit_h_max 21
_diffrn_reflns_limit_h_min -22
_diffrn_reflns_limit_k_max 21
_diffrn_reflns_limit_k_min -22
_diffrn_reflns_limit_l_max 44
_diffrn_reflns_limit_l_min -44
_diffrn_reflns_number 27201
_diffrn_reflns_point_group_measured_fraction_full 0.979
_diffrn_reflns_point_group_measured_fraction_max 1.000
_diffrn_reflns_theta_full 25.242
_diffrn_reflns_theta_max 25.047
_diffrn_reflns_theta_min 1.367
_exptl_absorpt_coefficient_mu 1.589
_exptl_crystal_colour green
_exptl_crystal_density_diffrn 0.875
_exptl_crystal_description block
_exptl_crystal_F_000 2952
_exptl_crystal_size_max 0.150
_exptl_crystal_size_mid 0.150
_exptl_crystal_size_min 0.120
_refine_diff_density_max 0.653
_refine_diff_density_min -1.605
_refine_diff_density_rms 0.133
_refine_ls_extinction_method none
_refine_ls_goodness_of_fit_ref 1.149
_refine_ls_hydrogen_treatment constr
_refine_ls_matrix_type full
_refine_ls_number_parameters 124
_refine_ls_number_reflns 2476
_refine_ls_number_restraints 278
_refine_ls_restrained_S_all 1.164
_refine_ls_R_factor_all 0.0989
_refine_ls_R_factor_gt 0.0792
_refine_ls_shift/su_max 0.002
_refine_ls_shift/su_mean 0.000
_refine_ls_structure_factor_coef Fsqd
_refine_ls_weighting_details
;
 w=1/[\s^2^(Fo^2^)+(0.1949P)^2^+18.4449P]
 where P=(Fo^2^+2Fc^2^)/3
;
_refine_ls_weighting_scheme calc
_refine_ls_wR_factor_gt 0.2637
_refine_ls_wR_factor_ref 0.2890
_reflns_Friedel_coverage 0.000
_reflns_number_gt 1881
_reflns_number_total 2476
_reflns_threshold_expression 'I > 2\s(I)'
_cod_data_source_file am9b20623_si_001.cif
_cod_data_source_block as
_cod_depositor_comments 'Adding full bibliography for 4517301.cif.'
_cod_original_cell_volume 11376(4)
_cod_database_code 4517301
_shelx_space_group_comment
;
The symmetry employed for this shelxl refinement is uniquely defined
by the following loop, which should always be used as a source of
symmetry information in preference to the above space-group names.
They are only intended as comments.
;
_shelx_estimated_absorpt_t_min 0.797
_shelx_estimated_absorpt_t_max 0.832
_platon_squeeze_void_probe_radius 1.20
_shelxl_version_number 2013-2

loop_
_space_group_symop_operation_xyz
'x, y, z'
'-y, x-y, z'
'-x+y, -x, z'
'y, x, -z'
'-x, -x+y, -z'
'x-y, -y, -z'
'x+2/3, y+1/3, z+1/3'
'-y+2/3, x-y+1/3, z+1/3'
'-x+y+2/3, -x+1/3, z+1/3'
'y+2/3, x+1/3, -z+1/3'
'-x+2/3, -x+y+1/3, -z+1/3'
'x-y+2/3, -y+1/3, -z+1/3'
'x+1/3, y+2/3, z+2/3'
'-y+1/3, x-y+2/3, z+2/3'
'-x+y+1/3, -x+2/3, z+2/3'
'y+1/3, x+2/3, -z+2/3'
'-x+1/3, -x+y+2/3, -z+2/3'
'x-y+1/3, -y+2/3, -z+2/3'
'-x, -y, -z'
'y, -x+y, -z'
'x-y, x, -z'
'-y, -x, z'
'x, x-y, z'
'-x+y, y, z'
'-x+2/3, -y+1/3, -z+1/3'
'y+2/3, -x+y+1/3, -z+1/3'
'x-y+2/3, x+1/3, -z+1/3'
'-y+2/3, -x+1/3, z+1/3'
'x+2/3, x-y+1/3, z+1/3'
'-x+y+2/3, y+1/3, z+1/3'
'-x+1/3, -y+2/3, -z+2/3'
'y+1/3, -x+y+2/3, -z+2/3'
'x-y+1/3, x+2/3, -z+2/3'
'-y+1/3, -x+2/3, z+2/3'
'x+1/3, x-y+2/3, z+2/3'
'-x+y+1/3, y+2/3, z+2/3'

loop_
_atom_site_label
_atom_site_type_symbol
_atom_site_fract_x
_atom_site_fract_y
_atom_site_fract_z
_atom_site_U_iso_or_equiv
_atom_site_adp_type
_atom_site_occupancy
_atom_site_site_symmetry_order
_atom_site_calc_flag
_atom_site_refinement_flags_posn
_atom_site_refinement_flags_adp
_atom_site_refinement_flags_occupancy
_atom_site_disorder_assembly
_atom_site_disorder_group
C1 C 0.4546(4) 0.3611(4) 0.02740(16) 0.0463(13) Uani 1 1 d . U . . .
C2 C 0.4327(4) 0.2816(4) 0.04503(18) 0.0543(14) Uani 1 1 d . U . . .
C3 C 0.4503(6) 0.2252(3) 0.0277(2) 0.0498(19) Uani 1 2 d S TU P A .
H3 H 0.4736 0.2368 0.0050 0.060 Uiso 1 2 calc R U P . .
Se1 Se 0.3508(3) 0.2192(2) 0.1685(3) 0.0707(16) Uani 0.25 1 d . U P . .
C8 C 0.252(2) 0.187(2) 0.1710(9) 0.083(4) Uani 0.25 1 d . U P A .
H8 H 0.2385 0.2273 0.1802 0.100 Uiso 0.25 1 d R U P . .
C7 C 0.269(2) 0.192(2) 0.1373(9) 0.087(4) Uani 0.25 1 d . U P A .
H7A H 0.2697 0.2345 0.1227 0.104 Uiso 0.25 1 d R U P . .
C4A C 0.3928(13) 0.2605(15) 0.0769(7) 0.067(3) Uani 0.5 1 d . U P A 1
H4AA H 0.3823 0.2996 0.0888 0.080 Uiso 0.5 1 d R U P A 1
C5A C 0.3694(9) 0.1847(5) 0.0944(4) 0.095(3) Uani 1 2 d S TU P A 1
C6A C 0.3198(11) 0.1599(6) 0.1285(4) 0.099(2) Uani 1 2 d S TU P A 1
C4B C 0.4155(13) 0.2718(15) 0.0814(7) 0.067(3) Uani 0.5 1 d . U P A 2
H4BA H 0.4006 0.3084 0.0927 0.081 Uiso 0.5 1 d R U P A 2
C5B C 0.4157(10) 0.2079(5) 0.1034(4) 0.099(3) Uani 1 2 d S TU P A 2
C6B C 0.3925(10) 0.1962(5) 0.1402(4) 0.104(3) Uani 1 2 d S TU P A 2
Cu1 Cu 0.47687(3) 0.52313(3) 0.02925(2) 0.0353(4) Uani 1 2 d S TU P . .
O1 O 0.4432(3) 0.4110(3) 0.04495(12) 0.0545(11) Uani 1 1 d . U . . .
O2 O 0.4829(3) 0.3729(3) -0.00423(12) 0.0521(11) Uani 1 1 d . U . . .
O3 O 0.4457(3) 0.5543(3) 0.0796(3) 0.111(3) Uani 1 2 d S TU P . .
H3A H 0.3981 0.5483 0.0828 0.133 Uiso 0.5 1 d R U P . .
H3B H 0.4833 0.5834 0.0946 0.133 Uiso 0.5 1 d R U P . .

loop_
_atom_site_aniso_label
_atom_site_aniso_U_11
_atom_site_aniso_U_22
_atom_site_aniso_U_33
_atom_site_aniso_U_23
_atom_site_aniso_U_13
_atom_site_aniso_U_12
C1 0.050(3) 0.042(3) 0.055(3) 0.000(2) 0.002(2) 0.030(2)
C2 0.062(3) 0.046(3) 0.064(3) 0.005(2) 0.006(3) 0.034(2)
C3 0.059(4) 0.043(3) 0.052(4) 0.0048(17) 0.010(3) 0.030(2)
Se1 0.095(4) 0.0544(17) 0.062(2) 0.0078(19) 0.014(3) 0.037(2)
C8 0.096(6) 0.076(6) 0.077(6) 0.007(6) 0.006(6) 0.043(5)
C7 0.098(6) 0.084(6) 0.079(5) 0.006(5) 0.007(5) 0.045(4)
C4A 0.078(5) 0.067(4) 0.077(5) -0.001(4) 0.013(4) 0.053(4)
C5A 0.096(4) 0.097(4) 0.092(4) 0.0035(19) 0.007(4) 0.048(2)
C6A 0.103(4) 0.105(4) 0.090(4) 0.0038(18) 0.008(4) 0.052(2)
C4B 0.081(5) 0.067(4) 0.077(4) -0.002(4) 0.013(4) 0.053(4)
C5B 0.101(4) 0.103(4) 0.094(4) 0.0039(19) 0.008(4) 0.050(2)
C6B 0.104(4) 0.111(4) 0.095(4) 0.0057(19) 0.011(4) 0.052(2)
Cu1 0.0362(5) 0.0362(5) 0.0417(6) -0.00148(18) 0.00148(18) 0.0244(5)
O1 0.068(3) 0.045(2) 0.061(2) 0.0067(19) 0.008(2) 0.036(2)
O2 0.061(3) 0.041(2) 0.058(2) 0.0032(19) 0.009(2) 0.029(2)
O3 0.106(5) 0.106(5) 0.113(6) -0.038(3) 0.038(3) 0.047(6)

loop_
_atom_type_symbol
_atom_type_description
_atom_type_scat_dispersion_real
_atom_type_scat_dispersion_imag
_atom_type_scat_source
C C 0.0033 0.0016 'International Tables Vol C Tables 4.2.6.8 and 6.1.1.4'
H H 0.0000 0.0000 'International Tables Vol C Tables 4.2.6.8 and 6.1.1.4'
Cu Cu 0.3201 1.2651 'International Tables Vol C Tables 4.2.6.8 and 6.1.1.4'
O O 0.0106 0.0060 'International Tables Vol C Tables 4.2.6.8 and 6.1.1.4'
Se Se -0.0929 2.2259 'International Tables Vol C Tables 4.2.6.8 and 6.1.1.4'

loop_
_geom_angle_atom_site_label_1
_geom_angle_atom_site_label_2
_geom_angle_atom_site_label_3
_geom_angle
_geom_angle_site_symmetry_1
_geom_angle_site_symmetry_3
O1 C1 O2 125.0(6) . .
O1 C1 C2 117.1(5) . .
O2 C1 C2 117.9(5) . .
C4A C2 C3 119.0(12) . .
C4B C2 C3 118.3(12) . .
C4A C2 C1 121.1(12) . .
C4B C2 C1 119.7(12) . .
C3 C2 C1 119.8(6) . .
C2 C3 C2 120.0(8) 23 .
C2 C3 H3 120.0 23 .
C2 C3 H3 120.0 . .
Se1 Se1 C8 149(3) 11 11
Se1 Se1 C7 139(3) 11 11
C8 Se1 C7 64(2) 11 11
Se1 Se1 C6B 105.6(18) 11 .
C8 Se1 C6B 66.3(19) 11 .
C7 Se1 C6B 113.7(17) 11 .
Se1 Se1 C6A 99.6(17) 11 25
C8 Se1 C6A 112(2) 11 25
C7 Se1 C6A 56.8(17) 11 25
Se1 Se1 Se1 90.005(7) 11 23
C8 Se1 Se1 107.4(19) 11 23
C7 Se1 Se1 101.5(17) 11 23
C6B Se1 Se1 56.8(4) . 23
C6A Se1 Se1 58.8(3) 25 23
Se1 Se1 C8 20.6(18) 11 .
C8 Se1 C8 149(3) 11 .
C7 Se1 C8 119(2) 11 .
C6B Se1 C8 126.2(15) . .
C6A Se1 C8 91.1(14) 25 .
Se1 Se1 C8 101.7(13) 23 .
Se1 Se1 C6B 55.7(15) 11 25
C8 Se1 C6B 156(2) 11 25
C7 Se1 C6B 95.4(17) 11 25
C6B Se1 C6B 115.7(6) . 25
Se1 Se1 C6B 62.0(3) 23 25
C8 Se1 C6B 51.1(13) . 25
Se1 Se1 Se1 70.4(3) 11 25
C8 Se1 Se1 124.6(19) 11 25
C7 Se1 Se1 116.1(18) 11 25
C6B Se1 Se1 64.8(6) . 25
C6A Se1 Se1 64.4(6) 25 25
Se1 Se1 Se1 19.6(3) 23 25
C8 Se1 Se1 83.0(14) . 25
C6B Se1 Se1 50.9(5) 25 25
Se1 Se1 C6A 61.6(16) 11 .
C8 Se1 C6A 103(2) 11 .
C7 Se1 C6A 156.8(17) 11 .
C6A Se1 C6A 117.9(6) 25 .
Se1 Se1 C6A 62.5(3) 23 .
C8 Se1 C6A 82.2(14) . .
Se1 Se1 C6A 53.5(5) 25 .
Se1 Se1 C7 28.6(19) 11 .
C8 Se1 C7 121(2) 11 .
C7 Se1 C7 157(3) 11 .
C6B Se1 C7 87.4(14) . .
C6A Se1 C7 127.2(13) 25 .
Se1 Se1 C7 98.4(13) 23 .
C8 Se1 C7 44.0(15) . .
C6B Se1 C7 83.3(13) 25 .
Se1 Se1 C7 80.9(14) 25 .
C6A Se1 C7 46.2(12) . .
Se1 Se1 C8 115.2(10) 11 25
C8 Se1 C8 79(3) 11 25
C7 Se1 C8 89.2(19) 11 25
C6B Se1 C8 40.2(10) . 25
C6A Se1 C8 69.6(10) 25 25
Se1 Se1 C8 28.4(9) 23 25
C8 Se1 C8 129.7(11) . 25
C6B Se1 C8 88.4(9) 25 25
Se1 Se1 C8 46.7(10) 25 25
C6A Se1 C8 68.8(10) . 25
C7 Se1 C8 113.9(15) . 25
Se1 C8 C7 65(3) 11 .
Se1 C8 C6B 69(2) 11 25
C7 C8 C6B 117(4) . 25
Se1 C8 Se1 10.6(9) 11 .
C7 C8 Se1 74(3) . .
C6B C8 Se1 68.1(19) 25 .
Se1 C8 Se1 44.2(15) 11 25
C7 C8 Se1 75(3) . 25
C6B C8 Se1 41.3(13) 25 25
Se1 C8 Se1 50.3(11) . 25
Se1 C8 H8 123.5 11 .
C7 C8 H8 116.9 . .
C6B C8 H8 124.5 25 .
Se1 C8 H8 114.9 . .
Se1 C8 H8 159.6 25 .
C8 C7 Se1 51(2) . 11
C8 C7 C6A 114(4) . .
Se1 C7 C6A 72(2) 11 .
C8 C7 Se1 62(2) . .
Se1 C7 Se1 12.4(8) 11 .
C6A C7 Se1 66.8(17) . .
C8 C7 Se1 72(3) . 25
Se1 C7 Se1 44.7(13) 11 25
C6A C7 Se1 43.1(13) . 25
Se1 C7 Se1 48.8(10) . 25
C8 C7 H7A 120.4 . .
Se1 C7 H7A 127.5 11 .
C6A C7 H7A 119.9 . .
Se1 C7 H7A 119.1 . .
Se1 C7 H7A 159.4 25 .
C2 C4A C5A 123.1(19) . .
C2 C4A H4AA 118.6 . .
C5A C4A H4AA 118.2 . .
C4A C5A C4A 116(2) 23 .
C4A C5A C6A 122.2(11) 23 .
C4A C5A C6A 122.2(11) . .
C7 C6A C7 101(3) 23 .
C7 C6A C5A 121.0(16) 23 .
C7 C6A C5A 121.0(16) . .
C7 C6A Se1 51.2(16) 23 25
C7 C6A Se1 100.0(17) . 25
C5A C6A Se1 138.1(10) . 25
C7 C6A Se1 100.0(17) 23 11
C7 C6A Se1 51.2(16) . 11
C5A C6A Se1 138.1(10) . 11
Se1 C6A Se1 62.3(7) 25 11
C7 C6A Se1 67.0(16) 23 23
C7 C6A Se1 108.9(18) . 23
C5A C6A Se1 124.0(11) . 23
Se1 C6A Se1 18.9(4) 25 23
Se1 C6A Se1 62.1(6) 11 23
C7 C6A Se1 108.9(18) 23 .
C7 C6A Se1 67.0(16) . .
C5A C6A Se1 124.0(11) . .
Se1 C6A Se1 62.1(6) 25 .
Se1 C6A Se1 18.9(4) 11 .
Se1 C6A Se1 55.0(6) 23 .
C2 C4B C5B 124.5(19) . .
C2 C4B H4BA 117.8 . .
C5B C4B H4BA 117.7 . .
C6B C5B C4B 122.9(11) . .
C6B C5B C4B 122.9(11) . 23
C4B C5B C4B 111(2) . 23
C5B C6B Se1 143.1(8) . 23
C5B C6B Se1 143.1(8) . .
Se1 C6B Se1 66.3(8) 23 .
C5B C6B C8 118.5(17) . 25
Se1 C6B C8 44.3(16) 23 25
Se1 C6B C8 98.4(18) . 25
C5B C6B C8 118.5(17) . 11
Se1 C6B C8 98.4(18) 23 11
Se1 C6B C8 44.3(16) . 11
C8 C6B C8 104(3) 25 11
C5B C6B Se1 133.9(11) . 25
Se1 C6B Se1 18.7(5) 23 25
Se1 C6B Se1 64.3(6) . 25
C8 C6B Se1 60.8(16) 25 25
C8 C6B Se1 104.6(19) 11 25
C5B C6B Se1 133.9(11) . 11
Se1 C6B Se1 64.3(6) 23 11
Se1 C6B Se1 18.7(5) . 11
C8 C6B Se1 104.6(19) 25 11
C8 C6B Se1 60.8(16) 11 11
Se1 C6B Se1 55.9(6) 25 11
O2 Cu1 O2 88.2(3) 4 19_665
O2 Cu1 O1 167.59(18) 4 22_665
O2 Cu1 O1 90.3(2) 19_665 22_665
O2 Cu1 O1 90.3(2) 4 .
O2 Cu1 O1 167.59(18) 19_665 .
O1 Cu1 O1 88.5(3) 22_665 .
O2 Cu1 O3 99.8(2) 4 .
O2 Cu1 O3 99.8(2) 19_665 .
O1 Cu1 O3 92.6(2) 22_665 .
O1 Cu1 O3 92.6(2) . .
O2 Cu1 Cu1 84.63(13) 4 19_665
O2 Cu1 Cu1 84.63(13) 19_665 19_665
O1 Cu1 Cu1 82.96(13) 22_665 19_665
O1 Cu1 Cu1 82.96(13) . 19_665
O3 Cu1 Cu1 173.8(3) . 19_665
C1 O1 Cu1 124.4(4) . .
C1 O2 Cu1 122.7(4) . 19_665
Cu1 O3 H3A 120.1 . .
Cu1 O3 H3B 120.1 . .
H3A O3 H3B 118.2 . .

loop_
_geom_bond_atom_site_label_1
_geom_bond_atom_site_label_2
_geom_bond_distance
_geom_bond_site_symmetry_2
C1 O1 1.245(7) .
C1 O2 1.268(7) .
C1 C2 1.488(8) .
C2 C4A 1.35(3) .
C2 C4B 1.39(3) .
C2 C3 1.413(7) .
C3 C2 1.413(7) 23
C3 H3 0.9300 .
Se1 Se1 0.584(10) 11
Se1 C8 1.12(4) 11
Se1 C7 1.30(4) 11
Se1 C6B 1.501(15) .
Se1 C6A 1.587(15) 25
Se1 Se1 1.642(6) 23
Se1 C8 1.65(4) .
Se1 C6B 1.751(15) 25
Se1 Se1 1.743(6) 25
Se1 C6A 1.779(15) .
Se1 C7 1.78(4) .
Se1 C8 2.25(4) 25
C8 Se1 1.12(4) 11
C8 C7 1.29(5) .
C8 C6B 1.47(4) 25
C8 Se1 2.25(4) 25
C8 H8 0.9598 .
C7 Se1 1.30(4) 11
C7 C6A 1.40(4) .
C7 Se1 2.29(4) 25
C7 H7A 0.9597 .
C4A C5A 1.42(3) .
C4A H4AA 0.9600 .
C5A C4A 1.42(3) 23
C5A C6A 1.51(2) .
C6A C7 1.40(4) 23
C6A Se1 1.586(15) 25
C6A Se1 1.587(15) 11
C6A Se1 1.779(15) 23
C4B C5B 1.45(3) .
C4B H4BA 0.9598 .
C5B C6B 1.43(2) .
C5B C4B 1.45(3) 23
C6B Se1 1.501(15) 23
C6B C8 1.47(4) 25
C6B C8 1.47(4) 11
C6B Se1 1.751(15) 25
C6B Se1 1.751(15) 11
Cu1 O2 1.943(4) 4
Cu1 O2 1.943(4) 19_665
Cu1 O1 1.960(4) 22_665
Cu1 O1 1.960(4) .
Cu1 O3 2.136(8) .
Cu1 Cu1 2.6514(17) 19_665
O2 Cu1 1.943(4) 19_665
O3 H3A 0.8496 .
O3 H3B 0.8498 .

loop_
_geom_torsion_atom_site_label_1
_geom_torsion_atom_site_label_2
_geom_torsion_atom_site_label_3
_geom_torsion_atom_site_label_4
_geom_torsion
_geom_torsion_site_symmetry_1
_geom_torsion_site_symmetry_4
O1 C1 C2 C4A 8.0(14) . .
O2 C1 C2 C4A -171.7(11) . .
O1 C1 C2 C4B -11.7(13) . .
O2 C1 C2 C4B 168.6(11) . .
O1 C1 C2 C3 -174.9(7) . .
O2 C1 C2 C3 5.5(10) . .
C4A C2 C3 C2 -5.4(17) . 23
C4B C2 C3 C2 14.0(16) . 23
C1 C2 C3 C2 177.4(5) . 23
C8 Se1 C8 Se1 106(7) 11 11
C7 Se1 C8 Se1 -167(4) 11 11
C6B Se1 C8 Se1 1(5) . 11
C6A Se1 C8 Se1 -115(4) 25 11
Se1 Se1 C8 Se1 -57(4) 23 11
C6B Se1 C8 Se1 -95(4) 25 11
Se1 Se1 C8 Se1 -51(4) 25 11
C6A Se1 C8 Se1 3(4) . 11
C7 Se1 C8 Se1 33(4) . 11
C8 Se1 C8 Se1 -51(4) 25 11
Se1 Se1 C8 C7 -33(4) 11 .
C8 Se1 C8 C7 72(4) 11 .
C7 Se1 C8 C7 160(4) 11 .
C6B Se1 C8 C7 -33(3) . .
C6A Se1 C8 C7 -148(2) 25 .
Se1 Se1 C8 C7 -90(2) 23 .
C6B Se1 C8 C7 -128(3) 25 .
Se1 Se1 C8 C7 -84(2) 25 .
C6A Se1 C8 C7 -30(2) . .
C8 Se1 C8 C7 -84(2) 25 .
Se1 Se1 C8 C6B 95(4) 11 25
C8 Se1 C8 C6B -159(3) 11 25
C7 Se1 C8 C6B -72(3) 11 25
C6B Se1 C8 C6B 95.7(16) . 25
C6A Se1 C8 C6B -19.9(13) 25 25
Se1 Se1 C8 C6B 38.4(14) 23 25
Se1 Se1 C8 C6B 44.1(12) 25 25
C6A Se1 C8 C6B 98.1(13) . 25
C7 Se1 C8 C6B 128(3) . 25
C8 Se1 C8 C6B 44.1(12) 25 25
Se1 Se1 C8 Se1 51(4) 11 25
C8 Se1 C8 Se1 157(3) 11 25
C7 Se1 C8 Se1 -116(2) 11 25
C6B Se1 C8 Se1 51.6(11) . 25
C6A Se1 C8 Se1 -64.0(6) 25 25
Se1 Se1 C8 Se1 -5.7(6) 23 25
C6B Se1 C8 Se1 -44.1(12) 25 25
C6A Se1 C8 Se1 54.0(5) . 25
C7 Se1 C8 Se1 84(2) . 25
C8 Se1 C8 Se1 0.005(1) 25 25
C6B C8 C7 Se1 -48(3) 25 11
Se1 C8 C7 Se1 6.4(6) . 11
Se1 C8 C7 Se1 -46.0(12) 25 11
Se1 C8 C7 C6A 38(3) 11 .
C6B C8 C7 C6A -10(5) 25 .
Se1 C8 C7 C6A 44(3) . .
Se1 C8 C7 C6A -8(2) 25 .
Se1 C8 C7 Se1 -6.4(6) 11 .
C6B C8 C7 Se1 -54(3) 25 .
Se1 C8 C7 Se1 -52.4(9) 25 .
Se1 C8 C7 Se1 46.0(12) 11 25
C6B C8 C7 Se1 -2(2) 25 25
Se1 C8 C7 Se1 52.4(9) . 25
Se1 Se1 C7 C8 24(2) 11 .
C8 Se1 C7 C8 -146(4) 11 .
C7 Se1 C7 C8 -50(6) 11 .
C6B Se1 C7 C8 154(2) . .
C6A Se1 C7 C8 41(3) 25 .
Se1 Se1 C7 C8 98(2) 23 .
C6B Se1 C7 C8 38(2) 25 .
Se1 Se1 C7 C8 89(2) 25 .
C6A Se1 C7 C8 136(3) . .
C8 Se1 C7 C8 123(2) 25 .
C8 Se1 C7 Se1 -169(3) 11 11
C7 Se1 C7 Se1 -74(7) 11 11
C6B Se1 C7 Se1 130(3) . 11
C6A Se1 C7 Se1 17(3) 25 11
Se1 Se1 C7 Se1 74(3) 23 11
C8 Se1 C7 Se1 -24(2) . 11
C6B Se1 C7 Se1 14(2) 25 11
Se1 Se1 C7 Se1 65(2) 25 11
C6A Se1 C7 Se1 112(3) . 11
C8 Se1 C7 Se1 99(2) 25 11
Se1 Se1 C7 C6A -112(3) 11 .
C8 Se1 C7 C6A 78(3) 11 .
C7 Se1 C7 C6A 174(4) 11 .
C6B Se1 C7 C6A 17.9(12) . .
C6A Se1 C7 C6A -95.0(15) 25 .
Se1 Se1 C7 C6A -38.0(13) 23 .
C8 Se1 C7 C6A -136(3) . .
C6B Se1 C7 C6A -98.4(13) 25 .
Se1 Se1 C7 C6A -47.0(12) 25 .
C8 Se1 C7 C6A -13.2(19) 25 .
Se1 Se1 C7 Se1 -65(2) 11 25
C8 Se1 C7 Se1 125(2) 11 25
C7 Se1 C7 Se1 -139(4) 11 25
C6B Se1 C7 Se1 64.9(6) . 25
C6A Se1 C7 Se1 -48.0(11) 25 25
Se1 Se1 C7 Se1 9.0(6) 23 25
C8 Se1 C7 Se1 -89(2) . 25
C6B Se1 C7 Se1 -51.4(5) 25 25
C6A Se1 C7 Se1 47.0(12) . 25
C8 Se1 C7 Se1 33.8(12) 25 25
C4B C2 C4A C5A -91(7) . .
C3 C2 C4A C5A 2(2) . .
C1 C2 C4A C5A 178.9(13) . .
C2 C4A C5A C4A 2(3) . 23
C2 C4A C5A C6A -175.6(15) . .
C8 C7 C6A C7 64(4) . 23
Se1 C7 C6A C7 94(2) 11 23
Se1 C7 C6A C7 106(2) . 23
Se1 C7 C6A C7 52.1(18) 25 23
C8 C7 C6A C5A -159(3) . .
Se1 C7 C6A C5A -129.1(17) 11 .
Se1 C7 C6A C5A -117.0(16) . .
Se1 C7 C6A C5A -171(2) 25 .
C8 C7 C6A Se1 12(3) . 25
Se1 C7 C6A Se1 41.7(16) 11 25
Se1 C7 C6A Se1 53.7(11) . 25
C8 C7 C6A Se1 -30(2) . 11
Se1 C7 C6A Se1 12.1(8) . 11
Se1 C7 C6A Se1 -41.7(16) 25 11
C8 C7 C6A Se1 -6(4) . 23
Se1 C7 C6A Se1 24.4(18) 11 23
Se1 C7 C6A Se1 36.5(12) . 23
Se1 C7 C6A Se1 -17.2(4) 25 23
C8 C7 C6A Se1 -42(3) . .
Se1 C7 C6A Se1 -12.1(8) 11 .
Se1 C7 C6A Se1 -53.7(11) 25 .
C4A C5A C6A C7 -24(3) 23 23
C4A C5A C6A C7 153(2) . 23
C4A C5A C6A C7 -153(2) 23 .
C4A C5A C6A C7 24(3) . .
C4A C5A C6A Se1 41(3) 23 25
C4A C5A C6A Se1 -142.2(15) . 25
C4A C5A C6A Se1 142.2(15) 23 11
C4A C5A C6A Se1 -41(3) . 11
C4A C5A C6A Se1 58(2) 23 23
C4A C5A C6A Se1 -125.2(14) . 23
C4A C5A C6A Se1 125.2(14) 23 .
C4A C5A C6A Se1 -58(2) . .
Se1 Se1 C6A C7 -64(2) 11 23
C8 Se1 C6A C7 145(3) 11 23
C7 Se1 C6A C7 92(5) 11 23
C6B Se1 C6A C7 111.5(18) . 23
C6A Se1 C6A C7 21.4(16) 25 23
Se1 Se1 C6A C7 42.0(16) 23 23
C8 Se1 C6A C7 -66(2) . 23
C6B Se1 C6A C7 -15.3(18) 25 23
Se1 Se1 C6A C7 21.4(16) 25 23
C7 Se1 C6A C7 -95(3) . 23
C8 Se1 C6A C7 72.4(19) 25 23
Se1 Se1 C6A C7 30.2(19) 11 .
C8 Se1 C6A C7 -120(2) 11 .
C7 Se1 C6A C7 -174(5) 11 .
C6B Se1 C6A C7 -153.9(18) . .
C6A Se1 C6A C7 116.0(18) 25 .
Se1 Se1 C6A C7 136.6(17) 23 .
C8 Se1 C6A C7 29(2) . .
C6B Se1 C6A C7 79.3(17) 25 .
Se1 Se1 C6A C7 116.0(18) 25 .
C8 Se1 C6A C7 167(2) 25 .
Se1 Se1 C6A C5A 143.1(13) 11 .
C8 Se1 C6A C5A -8(2) 11 .
C7 Se1 C6A C5A -61(5) 11 .
C6B Se1 C6A C5A -41.0(10) . .
C6A Se1 C6A C5A -131.1(11) 25 .
Se1 Se1 C6A C5A -110.5(10) 23 .
C8 Se1 C6A C5A 141.8(15) . .
C6B Se1 C6A C5A -167.8(10) 25 .
Se1 Se1 C6A C5A -131.1(11) 25 .
C7 Se1 C6A C5A 112.9(18) . .
C8 Se1 C6A C5A -80.1(13) 25 .
Se1 Se1 C6A Se1 -85.8(13) 11 25
C8 Se1 C6A Se1 124(2) 11 25
C7 Se1 C6A Se1 70(4) 11 25
C6B Se1 C6A Se1 90.1(7) . 25
C6A Se1 C6A Se1 0.001(1) 25 25
Se1 Se1 C6A Se1 20.6(4) 23 25
C8 Se1 C6A Se1 -87.0(14) . 25
C6B Se1 C6A Se1 -36.7(5) 25 25
C7 Se1 C6A Se1 -116.0(18) . 25
C8 Se1 C6A Se1 51.1(10) 25 25
C8 Se1 C6A Se1 -151(2) 11 11
C7 Se1 C6A Se1 156(5) 11 11
C6B Se1 C6A Se1 175.9(13) . 11
C6A Se1 C6A Se1 85.8(13) 25 11
Se1 Se1 C6A Se1 106.4(10) 23 11
C8 Se1 C6A Se1 -1.3(15) . 11
C6B Se1 C6A Se1 49.1(11) 25 11
Se1 Se1 C6A Se1 85.8(13) 25 11
C7 Se1 C6A Se1 -30.2(19) . 11
C8 Se1 C6A Se1 136.8(15) 25 11
Se1 Se1 C6A Se1 -106.4(10) 11 23
C8 Se1 C6A Se1 103(2) 11 23
C7 Se1 C6A Se1 50(4) 11 23
C6B Se1 C6A Se1 69.5(6) . 23
C6A Se1 C6A Se1 -20.6(4) 25 23
C8 Se1 C6A Se1 -107.6(13) . 23
C6B Se1 C6A Se1 -57.3(5) 25 23
Se1 Se1 C6A Se1 -20.6(4) 25 23
C7 Se1 C6A Se1 -136.6(17) . 23
C8 Se1 C6A Se1 30.5(10) 25 23
C4A C2 C4B C5B 98(7) . .
C3 C2 C4B C5B 1(2) . .
C1 C2 C4B C5B -162.3(14) . .
C2 C4B C5B C6B -175.7(16) . .
C2 C4B C5B C4B -14(3) . 23
C4B C5B C6B Se1 145.2(17) . 23
C4B C5B C6B Se1 -14(3) 23 23
C4B C5B C6B Se1 14(3) . .
C4B C5B C6B Se1 -145.2(17) 23 .
C4B C5B C6B C8 -164(2) . 25
C4B C5B C6B C8 37(3) 23 25
C4B C5B C6B C8 -37(3) . 11
C4B C5B C6B C8 164(2) 23 11
C4B C5B C6B Se1 120.2(13) . 25
C4B C5B C6B Se1 -39(2) 23 25
C4B C5B C6B Se1 39(2) . 11
C4B C5B C6B Se1 -120.2(13) 23 11
Se1 Se1 C6B C5B 71(2) 11 .
C8 Se1 C6B C5B -77(3) 11 .
C7 Se1 C6B C5B -121(3) 11 .
C6A Se1 C6B C5B 177(2) 25 .
Se1 Se1 C6B C5B 150(3) 23 .
C8 Se1 C6B C5B 71(3) . .
C6B Se1 C6B C5B 130(2) 25 .
Se1 Se1 C6B C5B 130(2) 25 .
C6A Se1 C6B C5B 67(2) . .
C7 Se1 C6B C5B 49(3) . .
C8 Se1 C6B C5B -178(3) 25 .
Se1 Se1 C6B Se1 -79.5(14) 11 23
C8 Se1 C6B Se1 133(2) 11 23
C7 Se1 C6B Se1 88.4(19) 11 23
C6A Se1 C6B Se1 27.0(9) 25 23
C8 Se1 C6B Se1 -79.7(17) . 23
C6B Se1 C6B Se1 -20.5(5) 25 23
Se1 Se1 C6B Se1 -20.5(5) 25 23
C6A Se1 C6B Se1 -83.2(6) . 23
C7 Se1 C6B Se1 -101.8(13) . 23
C8 Se1 C6B Se1 31.3(15) 25 23
Se1 Se1 C6B C8 -111(2) 11 25
C8 Se1 C6B C8 101(3) 11 25
C7 Se1 C6B C8 57(3) 11 25
C6A Se1 C6B C8 -4.3(18) 25 25
Se1 Se1 C6B C8 -31.3(15) 23 25
C8 Se1 C6B C8 -111.0(19) . 25
C6B Se1 C6B C8 -51.8(16) 25 25
Se1 Se1 C6B C8 -51.8(16) 25 25
C6A Se1 C6B C8 -114.5(17) . 25
C7 Se1 C6B C8 -133(2) . 25
Se1 Se1 C6B C8 148(3) 11 11
C7 Se1 C6B C8 -44(3) 11 11
C6A Se1 C6B C8 -106(2) 25 11
Se1 Se1 C6B C8 -133(2) 23 11
C8 Se1 C6B C8 148(3) . 11
C6B Se1 C6B C8 -153(2) 25 11
Se1 Se1 C6B C8 -153(2) 25 11
C6A Se1 C6B C8 144(2) . 11
C7 Se1 C6B C8 126(2) . 11
C8 Se1 C6B C8 -101(3) 25 11
Se1 Se1 C6B Se1 -59.0(10) 11 25
C8 Se1 C6B Se1 153(2) 11 25
C7 Se1 C6B Se1 109.0(19) 11 25
C6A Se1 C6B Se1 47.5(7) 25 25
Se1 Se1 C6B Se1 20.5(5) 23 25
C8 Se1 C6B Se1 -59.2(16) . 25
C6B Se1 C6B Se1 0.000(2) 25 25
C6A Se1 C6B Se1 -62.7(6) . 25
C7 Se1 C6B Se1 -81.2(13) . 25
C8 Se1 C6B Se1 51.8(16) 25 25
C8 Se1 C6B Se1 -148(3) 11 11
C7 Se1 C6B Se1 168(2) 11 11
C6A Se1 C6B Se1 106.5(13) 25 11
Se1 Se1 C6B Se1 79.5(14) 23 11
C8 Se1 C6B Se1 -0.2(17) . 11
C6B Se1 C6B Se1 59.0(10) 25 11
Se1 Se1 C6B Se1 59.0(10) 25 11
C6A Se1 C6B Se1 -3.7(13) . 11
C7 Se1 C6B Se1 -22.3(16) . 11
C8 Se1 C6B Se1 111(2) 25 11
O2 C1 O1 Cu1 -6.4(9) . .
C2 C1 O1 Cu1 174.0(4) . .
O1 C1 O2 Cu1 5.8(9) . 19_665
C2 C1 O2 Cu1 -174.6(4) . 19_665

loop_
_platon_squeeze_void_nr
_platon_squeeze_void_average_x
_platon_squeeze_void_average_y
_platon_squeeze_void_average_z
_platon_squeeze_void_volume
_platon_squeeze_void_count_electrons
_platon_squeeze_void_content
1 -0.064 -0.044 -0.003 7217 1683 ' '
